data_7206655
loop_
_publ_author_name
'Li, Xin-Zhi'
'Zhou, Xiao-Ping'
'Li, Dan'
'Yin, Ye-Gao'

_publ_section_title
;
 Controlling interpenetration in CuCN coordination polymers by size of the
 pendant substituents of terpyridine ligands
;
_journal_issue 22
_journal_name_full CrystEngComm
_journal_page_first 6759
_journal_paper_doi 10.1039/c1ce05565h
_journal_volume 13
_journal_year 2011
_chemical_formula_sum 'C87 H61 Cu6 N15 O2'
_chemical_formula_weight 1729.74
_chemical_name_systematic
;
?
;
_space_group_IT_number 52
_symmetry_cell_setting orthorhombic
_symmetry_space_group_name_Hall '-P 2a 2bc'
_symmetry_space_group_name_H-M 'P n n a'
_atom_sites_solution_hydrogens geom
_atom_sites_solution_primary direct
_atom_sites_solution_secondary difmap
_audit_creation_method SHELXL-97
_cell_angle_alpha 90.00
_cell_angle_beta 90.00
_cell_angle_gamma 90.00
_cell_formula_units_Z 4
_cell_length_a 32.9876(14)
_cell_length_b 15.2044(6)
_cell_length_c 15.3966(6)
_cell_measurement_reflns_used 4040
_cell_measurement_temperature 293(2)
_cell_measurement_theta_max 19.06
_cell_measurement_theta_min 2.77
_cell_volume 7722.3(5)
_computing_cell_refinement 'SAINT-PLUS, Ver. 6.0, 1997'
_computing_data_collection 'SMART, 1998.'
_computing_data_reduction 'SAINT-PLUS, Ver. 6.0, 1997'
_computing_molecular_graphics 'XP, Ver. 6.10, Bruker AXS Inc., 2000.'
_computing_publication_material 'SHELXTL-Bruker AXS Inc., 1998.'
_computing_structure_refinement 'SHELXL-97 (Sheldrick, 1997)'
_computing_structure_solution 'SHELXS-97 (Sheldrick, 1990)'
_diffrn_ambient_temperature 293(2)
_diffrn_measured_fraction_theta_full 0.999
_diffrn_measured_fraction_theta_max 0.999
_diffrn_measurement_device_type 'Bruker Apex CCD'
_diffrn_measurement_method '\w scan'
_diffrn_radiation_monochromator graphite
_diffrn_radiation_source 'fine-focus sealed tube'
_diffrn_radiation_type MoK\a
_diffrn_radiation_wavelength 0.71073
_diffrn_reflns_av_R_equivalents 0.0477
_diffrn_reflns_av_sigmaI/netI 0.0396
_diffrn_reflns_limit_h_max 31
_diffrn_reflns_limit_h_min -39
_diffrn_reflns_limit_k_max 17
_diffrn_reflns_limit_k_min -18
_diffrn_reflns_limit_l_max 18
_diffrn_reflns_limit_l_min -16
_diffrn_reflns_number 37252
_diffrn_reflns_theta_full 25.00
_diffrn_reflns_theta_max 25.00
_diffrn_reflns_theta_min 1.23
_exptl_absorpt_coefficient_mu 1.682
_exptl_absorpt_correction_T_max 0.7630
_exptl_absorpt_correction_T_min 0.7189
_exptl_absorpt_correction_type multi-scan
_exptl_absorpt_process_details 'Bruker SADABS'
_exptl_crystal_colour yellow
_exptl_crystal_density_diffrn 1.488
_exptl_crystal_density_method 'not measured'
_exptl_crystal_description block
_exptl_crystal_F_000 3512
_exptl_crystal_size_max 0.21
_exptl_crystal_size_mid 0.18
_exptl_crystal_size_min 0.17
_platon_squeeze_details
;
;
_refine_diff_density_max 0.535
_refine_diff_density_min -0.216
_refine_diff_density_rms 0.070
_refine_ls_extinction_method none
_refine_ls_goodness_of_fit_ref 0.985
_refine_ls_hydrogen_treatment constr
_refine_ls_matrix_type full
_refine_ls_number_parameters 490
_refine_ls_number_reflns 6811
_refine_ls_number_restraints 0
_refine_ls_restrained_S_all 0.985
_refine_ls_R_factor_all 0.0885
_refine_ls_R_factor_gt 0.0492
_refine_ls_shift/su_max 0.001
_refine_ls_shift/su_mean 0.000
_refine_ls_structure_factor_coef Fsqd
_refine_ls_weighting_details 'calc w=1/[\s^2^(Fo^2^)+(0.0754P)^2^+0.0000P] where P=(Fo^2^+2Fc^2^)/3'
_refine_ls_weighting_scheme calc
_refine_ls_wR_factor_gt 0.1225
_refine_ls_wR_factor_ref 0.1390
_reflns_number_gt 4122
_reflns_number_total 6811
_reflns_threshold_expression >2sigma(I)
_cod_data_source_file c1ce05565h.txt
_cod_data_source_block 4
_cod_original_sg_symbol_H-M Pnna
_cod_database_code 7206655

loop_
_symmetry_equiv_pos_as_xyz
'x, y, z'
'-x+1/2, -y, z'
'-x+1/2, y+1/2, -z+1/2'
'x, -y+1/2, -z+1/2'
'-x, -y, -z'
'x-1/2, y, -z'
'x-1/2, -y-1/2, z-1/2'
'-x, y-1/2, z-1/2'

loop_
_atom_site_label
_atom_site_type_symbol
_atom_site_fract_x
_atom_site_fract_y
_atom_site_fract_z
_atom_site_U_iso_or_equiv
_atom_site_adp_type
_atom_site_occupancy
_atom_site_symmetry_multiplicity
_atom_site_calc_flag
_atom_site_refinement_flags
_atom_site_disorder_group
Cu1 Cu 0.548110(14) 0.44833(4) 0.11052(3) 0.0689(2) Uani 1 1 d . .
Cu2 Cu 0.587029(17) 0.30578(4) 0.38324(3) 0.0793(2) Uani 1 1 d . .
Cu3 Cu 0.697130(18) 0.24630(4) 0.59046(4) 0.0894(2) Uani 1 1 d . .
C1 C 0.51009(10) 0.4884(3) 0.0282(2) 0.0678(10) Uani 0.50 1 d P 1
N1 N 0.51009(10) 0.4884(3) 0.0282(2) 0.0678(10) Uani 0.50 1 d P 2
C2 C 0.55919(12) 0.3958(3) 0.2153(2) 0.0604(11) Uani 1 1 d . .
C3 C 0.63168(12) 0.2780(3) 0.4518(3) 0.0674(11) Uani 1 1 d . .
C4 C 0.70105(12) 0.2474(3) 0.7123(2) 0.0874(13) Uani 0.50 1 d P 1
N4 N 0.70105(12) 0.2474(3) 0.7123(2) 0.0874(13) Uani 0.50 1 d P 2
C5 C 0.63980(11) 0.4484(3) 0.0843(2) 0.0623(10) Uani 1 1 d . .
H5 H 0.6402 0.4285 0.1414 0.075 Uiso 1 1 calc R .
C6 C 0.67618(11) 0.4559(3) 0.0408(2) 0.0633(11) Uani 1 1 d . .
H6 H 0.7002 0.4410 0.0686 0.076 Uiso 1 1 calc R .
C7 C 0.67710(11) 0.4856(3) -0.0440(2) 0.0602(10) Uani 1 1 d . .
C8 C 0.64040(12) 0.5071(3) -0.0796(2) 0.0808(14) Uani 1 1 d . .
H8 H 0.6392 0.5277 -0.1365 0.097 Uiso 1 1 calc R .
C9 C 0.60530(12) 0.4987(3) -0.0323(3) 0.0795(13) Uani 1 1 d . .
H9 H 0.5810 0.5152 -0.0581 0.095 Uiso 1 1 calc R .
C10 C 0.71525(11) 0.4929(3) -0.0934(2) 0.0596(10) Uani 1 1 d . .
C11 C 0.71459(11) 0.4916(3) -0.1831(2) 0.0661(11) Uani 1 1 d . .
H11 H 0.6900 0.4850 -0.2118 0.079 Uiso 1 1 calc R .
C12 C 0.7500 0.5000 -0.2312(3) 0.0590(14) Uani 1 2 d S .
C13 C 0.7500 0.5000 -0.3274(3) 0.0609(14) Uani 1 2 d S .
C14 C 0.77923(13) 0.5435(3) -0.3743(3) 0.0879(15) Uani 1 1 d . .
H14 H 0.7997 0.5732 -0.3448 0.105 Uiso 1 1 calc R .
C15 C 0.77915(13) 0.5444(3) -0.4637(3) 0.0862(14) Uani 1 1 d . .
H15 H 0.7991 0.5756 -0.4931 0.103 Uiso 1 1 calc R .
C16 C 0.7500 0.5000 -0.5101(3) 0.0526(13) Uani 1 2 d S .
C17 C 0.7500 0.5000 -0.6069(3) 0.0556(14) Uani 1 2 d S .
C18 C 0.77377(13) 0.5582(3) -0.6535(2) 0.0759(13) Uani 1 1 d . .
H18 H 0.7898 0.5986 -0.6240 0.091 Uiso 1 1 calc R .
C19 C 0.77407(15) 0.5574(3) -0.7431(2) 0.0908(16) Uani 1 1 d . .
H19 H 0.7907 0.5962 -0.7733 0.109 Uiso 1 1 calc R .
C20 C 0.7500 0.5000 -0.7873(4) 0.095(2) Uani 1 2 d S .
H20 H 0.7500 0.5000 -0.8477 0.114 Uiso 1 2 calc SR .
C21 C 0.92951(18) -0.0708(4) -0.2543(3) 0.1007(17) Uani 1 1 d . .
H21 H 0.9327 -0.0930 -0.3102 0.121 Uiso 1 1 calc R .
C22 C 0.89763(17) -0.0993(4) -0.2035(3) 0.0998(16) Uani 1 1 d . .
H22 H 0.8796 -0.1412 -0.2244 0.120 Uiso 1 1 calc R .
C23 C 0.89302(15) -0.0648(3) -0.1217(3) 0.0836(14) Uani 1 1 d . .
H23 H 0.8711 -0.0832 -0.0883 0.100 Uiso 1 1 calc R .
C24 C 0.91946(14) -0.0041(3) -0.0868(3) 0.0753(12) Uani 1 1 d . .
C25 C 0.95159(15) 0.0230(4) -0.1403(3) 0.1005(17) Uani 1 1 d . .
H25 H 0.9702 0.0641 -0.1199 0.121 Uiso 1 1 calc R .
C26 C 0.95589(17) -0.0112(4) -0.2236(3) 0.1112(19) Uani 1 1 d . .
H26 H 0.9773 0.0075 -0.2584 0.133 Uiso 1 1 calc R .
C27 C 0.91497(13) 0.0302(3) 0.0023(3) 0.0714(12) Uani 1 1 d . .
C28 C 0.87759(15) 0.0454(4) 0.0390(3) 0.0962(16) Uani 1 1 d . .
H28 H 0.8545 0.0348 0.0061 0.115 Uiso 1 1 calc R .
C29 C 0.87325(15) 0.0757(4) 0.1231(3) 0.0931(16) Uani 1 1 d . .
H29 H 0.8473 0.0838 0.1452 0.112 Uiso 1 1 calc R .
C30 C 0.90575(12) 0.0944(3) 0.1751(3) 0.0653(11) Uani 1 1 d . .
C31 C 0.94289(14) 0.0812(4) 0.1369(3) 0.0895(15) Uani 1 1 d . .
H31 H 0.9661 0.0937 0.1689 0.107 Uiso 1 1 calc R .
C32 C 0.94728(14) 0.0507(4) 0.0538(3) 0.1001(17) Uani 1 1 d . .
H32 H 0.9733 0.0437 0.0316 0.120 Uiso 1 1 calc R .
C33 C 0.90196(12) 0.1299(3) 0.2640(2) 0.0614(10) Uani 1 1 d . .
C34 C 0.86501(12) 0.1476(3) 0.3036(3) 0.0671(11) Uani 1 1 d . .
H34 H 0.8411 0.1354 0.2740 0.080 Uiso 1 1 calc R .
C35 C 0.86315(12) 0.1833(3) 0.3870(3) 0.0633(11) Uani 1 1 d . .
C36 C 0.93239(12) 0.1864(3) 0.3952(3) 0.0634(11) Uani 1 1 d . .
C37 C 0.93613(12) 0.1502(3) 0.3139(3) 0.0672(11) Uani 1 1 d . .
H37 H 0.9618 0.1390 0.2916 0.081 Uiso 1 1 calc R .
C38 C 0.82408(12) 0.2010(3) 0.4322(3) 0.0659(11) Uani 1 1 d . .
C39 C 0.78720(13) 0.2041(3) 0.3911(3) 0.0743(12) Uani 1 1 d . .
H39 H 0.7858 0.1957 0.3314 0.089 Uiso 1 1 calc R .
C40 C 0.75236(13) 0.2195(3) 0.4372(3) 0.0760(12) Uani 1 1 d . .
H40 H 0.7281 0.2226 0.4065 0.091 Uiso 1 1 calc R .
C41 C 0.78678(15) 0.2275(4) 0.5617(3) 0.1058(19) Uani 1 1 d . .
H41 H 0.7873 0.2353 0.6216 0.127 Uiso 1 1 calc R .
C42 C 0.82285(14) 0.2141(4) 0.5206(3) 0.1001(17) Uani 1 1 d . .
H42 H 0.8468 0.2138 0.5525 0.120 Uiso 1 1 calc R .
C43 C 0.96886(12) 0.2131(3) 0.4471(3) 0.0675(11) Uani 1 1 d . .
C44 C 0.96632(13) 0.2276(3) 0.5355(3) 0.0837(14) Uani 1 1 d . .
H44 H 0.9417 0.2201 0.5642 0.100 Uiso 1 1 calc R .
C45 C 1.00013(14) 0.2530(3) 0.5809(3) 0.0840(14) Uani 1 1 d . .
H45 H 0.9975 0.2626 0.6403 0.101 Uiso 1 1 calc R .
C46 C 1.03877(13) 0.2500(3) 0.4600(3) 0.0815(13) Uani 1 1 d . .
H46 H 1.0638 0.2575 0.4331 0.098 Uiso 1 1 calc R .
C47 C 1.00626(13) 0.2243(3) 0.4097(3) 0.0772(13) Uani 1 1 d . .
H47 H 1.0097 0.2147 0.3505 0.093 Uiso 1 1 calc R .
N2 N 0.56977(11) 0.3613(3) 0.2783(3) 0.0903(12) Uani 1 1 d . .
N3 N 0.65670(12) 0.2646(3) 0.5026(3) 0.0901(12) Uani 1 1 d . .
N5 N 0.60428(9) 0.4682(2) 0.04864(19) 0.0628(9) Uani 1 1 d . .
N6 N 0.7500 0.5000 -0.0476(3) 0.0609(12) Uani 1 2 d S .
N7 N 0.75103(10) 0.2301(2) 0.5226(2) 0.0790(10) Uani 1 1 d . .
N8 N 0.89661(10) 0.2018(2) 0.4331(2) 0.0661(9) Uani 1 1 d . .
N9 N 1.03625(10) 0.2648(2) 0.5453(2) 0.0758(10) Uani 1 1 d . .

loop_
_atom_site_aniso_label
_atom_site_aniso_U_11
_atom_site_aniso_U_22
_atom_site_aniso_U_33
_atom_site_aniso_U_23
_atom_site_aniso_U_13
_atom_site_aniso_U_12
Cu1 0.0534(3) 0.0981(4) 0.0552(3) 0.0052(3) 0.0023(2) 0.0013(3)
Cu2 0.0694(4) 0.1026(5) 0.0658(4) 0.0146(3) -0.0021(3) 0.0020(3)
Cu3 0.0724(4) 0.1267(6) 0.0690(4) 0.0042(3) 0.0013(3) 0.0237(4)
C1 0.049(2) 0.089(3) 0.065(3) 0.009(2) 0.0015(16) -0.001(2)
N1 0.049(2) 0.089(3) 0.065(3) 0.009(2) 0.0015(16) -0.001(2)
C2 0.053(2) 0.086(3) 0.042(2) 0.012(2) -0.0045(18) 0.003(2)
C3 0.049(2) 0.096(3) 0.058(2) 0.006(2) -0.002(2) 0.004(2)
C4 0.060(2) 0.126(3) 0.076(3) 0.014(3) 0.0005(17) 0.010(3)
N4 0.060(2) 0.126(3) 0.076(3) 0.014(3) 0.0005(17) 0.010(3)
C5 0.054(2) 0.087(3) 0.047(2) 0.004(2) -0.0022(18) 0.002(2)
C6 0.046(2) 0.095(3) 0.049(2) -0.002(2) -0.0032(17) 0.004(2)
C7 0.051(2) 0.087(3) 0.042(2) -0.003(2) 0.0009(17) -0.007(2)
C8 0.049(2) 0.150(4) 0.044(2) 0.013(3) 0.0016(18) 0.005(3)
C9 0.046(2) 0.133(4) 0.060(3) 0.013(3) -0.0013(19) 0.007(2)
C10 0.043(2) 0.085(3) 0.051(2) -0.007(2) -0.0005(17) 0.005(2)
C11 0.041(2) 0.110(3) 0.047(2) -0.003(2) -0.0048(16) -0.003(2)
C12 0.047(3) 0.086(4) 0.044(3) 0.000 0.000 -0.004(3)
C13 0.042(3) 0.089(4) 0.052(3) 0.000 0.000 -0.006(3)
C14 0.064(3) 0.144(5) 0.056(3) -0.002(3) -0.006(2) -0.023(3)
C15 0.067(3) 0.129(4) 0.062(3) 0.001(3) 0.005(2) -0.021(3)
C16 0.042(3) 0.071(4) 0.045(3) 0.000 0.000 -0.006(3)
C17 0.046(3) 0.074(4) 0.047(3) 0.000 0.000 0.003(3)
C18 0.080(3) 0.100(3) 0.047(2) -0.001(2) -0.002(2) -0.019(3)
C19 0.098(4) 0.126(4) 0.048(3) 0.008(3) 0.003(2) -0.040(3)
C20 0.103(5) 0.137(6) 0.044(3) 0.000 0.000 -0.027(5)
C21 0.102(4) 0.130(5) 0.070(3) -0.012(3) -0.018(3) 0.027(4)
C22 0.097(4) 0.124(4) 0.079(4) -0.016(3) 0.000(3) -0.001(3)
C23 0.075(3) 0.099(4) 0.077(3) 0.002(3) 0.002(2) -0.006(3)
C24 0.073(3) 0.090(3) 0.062(3) 0.007(2) 0.003(2) -0.003(3)
C25 0.086(4) 0.145(5) 0.070(3) 0.005(3) 0.004(3) -0.025(3)
C26 0.090(4) 0.174(6) 0.070(4) 0.001(4) 0.017(3) 0.004(4)
C27 0.062(3) 0.086(3) 0.066(3) 0.002(2) 0.002(2) -0.012(2)
C28 0.066(3) 0.136(5) 0.086(3) -0.027(3) 0.001(3) -0.013(3)
C29 0.061(3) 0.131(4) 0.087(3) -0.035(3) 0.012(2) -0.013(3)
C30 0.057(3) 0.071(3) 0.068(3) 0.004(2) 0.001(2) -0.003(2)
C31 0.063(3) 0.138(5) 0.068(3) -0.010(3) -0.002(2) -0.006(3)
C32 0.061(3) 0.171(5) 0.068(3) -0.010(3) 0.002(2) 0.003(3)
C33 0.060(2) 0.060(3) 0.065(3) 0.006(2) 0.002(2) -0.003(2)
C34 0.058(3) 0.075(3) 0.068(3) 0.008(2) 0.000(2) 0.004(2)
C35 0.055(2) 0.063(3) 0.072(3) 0.005(2) 0.003(2) 0.003(2)
C36 0.060(3) 0.065(3) 0.066(3) 0.004(2) 0.000(2) -0.002(2)
C37 0.054(2) 0.077(3) 0.071(3) -0.002(2) 0.001(2) -0.006(2)
C38 0.053(2) 0.074(3) 0.070(3) 0.002(2) 0.001(2) 0.004(2)
C39 0.062(3) 0.099(3) 0.062(3) 0.003(2) 0.002(2) 0.001(2)
C40 0.054(3) 0.097(3) 0.077(3) 0.004(3) -0.004(2) 0.006(2)
C41 0.068(3) 0.180(6) 0.070(3) -0.021(3) -0.009(3) 0.034(3)
C42 0.061(3) 0.173(5) 0.066(3) -0.012(3) -0.011(2) 0.032(3)
C43 0.057(2) 0.073(3) 0.072(3) -0.007(2) 0.001(2) 0.004(2)
C44 0.059(3) 0.115(4) 0.078(3) -0.022(3) 0.013(2) 0.001(3)
C45 0.061(3) 0.118(4) 0.073(3) -0.025(3) 0.005(2) -0.001(3)
C46 0.058(3) 0.114(4) 0.072(3) -0.010(3) 0.006(2) -0.014(3)
C47 0.063(3) 0.109(4) 0.060(3) -0.012(2) 0.006(2) -0.009(3)
N2 0.070(3) 0.106(3) 0.094(3) -0.005(3) 0.008(2) -0.013(2)
N3 0.080(3) 0.112(3) 0.079(3) -0.008(2) 0.013(2) 0.010(2)
N5 0.0493(18) 0.094(3) 0.0447(18) 0.0057(17) 0.0000(14) 0.0017(17)
N6 0.042(2) 0.090(4) 0.050(2) 0.000 0.000 0.006(2)
N7 0.060(2) 0.112(3) 0.065(2) -0.001(2) -0.0017(18) 0.013(2)
N8 0.051(2) 0.072(2) 0.076(2) -0.0004(18) 0.0024(17) 0.0027(17)
N9 0.059(2) 0.100(3) 0.069(2) -0.022(2) 0.0073(18) -0.0026(19)

loop_
_atom_type_symbol
_atom_type_description
_atom_type_scat_dispersion_real
_atom_type_scat_dispersion_imag
_atom_type_scat_source
C C 0.0033 0.0016 'International Tables Vol C Tables 4.2.6.8 and 6.1.1.4'
H H 0.0000 0.0000 'International Tables Vol C Tables 4.2.6.8 and 6.1.1.4'
N N 0.0061 0.0033 'International Tables Vol C Tables 4.2.6.8 and 6.1.1.4'
Cu Cu 0.3201 1.2651 'International Tables Vol C Tables 4.2.6.8 and 6.1.1.4'
O O 0.0106 0.0060 'International Tables Vol C Tables 4.2.6.8 and 6.1.1.4'

loop_
_geom_angle_atom_site_label_1
_geom_angle_atom_site_label_2
_geom_angle_atom_site_label_3
_geom_angle
_geom_angle_site_symmetry_1
_geom_angle_site_symmetry_3
C2 Cu1 C1 149.76(16) . .
C2 Cu1 N5 106.54(15) . .
C1 Cu1 N5 103.57(14) . .
C3 Cu2 N2 144.71(17) . .
C3 Cu2 N9 105.47(16) . 6_556
N2 Cu2 N9 109.70(15) . 6_556
C4 Cu3 N3 138.51(16) . .
C4 Cu3 N7 116.38(15) . .
N3 Cu3 N7 104.92(15) . .
C1 C1 Cu1 173.1(5) 5_665 .
N2 C2 Cu1 173.6(4) . .
N3 C3 Cu2 171.7(4) . .
C4 C4 Cu3 174.9(4) 4_556 .
N5 C5 C6 123.2(3) . .
N5 C5 H5 118.4 . .
C6 C5 H5 118.4 . .
C5 C6 C7 120.3(3) . .
C5 C6 H6 119.8 . .
C7 C6 H6 119.8 . .
C8 C7 C6 115.9(3) . .
C8 C7 C10 122.0(3) . .
C6 C7 C10 122.1(3) . .
C7 C8 C9 120.7(4) . .
C7 C8 H8 119.7 . .
C9 C8 H8 119.7 . .
N5 C9 C8 123.4(4) . .
N5 C9 H9 118.3 . .
C8 C9 H9 118.3 . .
N6 C10 C11 122.4(3) . .
N6 C10 C7 117.5(3) . .
C11 C10 C7 120.1(3) . .
C10 C11 C12 121.2(3) . .
C10 C11 H11 119.4 . .
C12 C11 H11 119.4 . .
C11 C12 C11 115.6(5) 2_665 .
C11 C12 C13 122.2(2) 2_665 .
C11 C12 C13 122.2(2) . .
C14 C13 C14 116.6(5) 2_665 .
C14 C13 C12 121.7(3) 2_665 .
C14 C13 C12 121.7(3) . .
C13 C14 C15 121.9(4) . .
C13 C14 H14 119.0 . .
C15 C14 H14 119.0 . .
C16 C15 C14 121.1(4) . .
C16 C15 H15 119.5 . .
C14 C15 H15 119.5 . .
C15 C16 C15 117.4(5) . 2_665
C15 C16 C17 121.3(3) . .
C15 C16 C17 121.3(3) 2_665 .
C18 C17 C18 117.5(5) 2_665 .
C18 C17 C16 121.2(2) 2_665 .
C18 C17 C16 121.2(2) . .
C19 C18 C17 121.1(4) . .
C19 C18 H18 119.4 . .
C17 C18 H18 119.4 . .
C20 C19 C18 120.1(5) . .
C20 C19 H19 120.0 . .
C18 C19 H19 120.0 . .
C19 C20 C19 120.0(6) . 2_665
C19 C20 H20 120.0 . .
C19 C20 H20 120.0 2_665 .
C26 C21 C22 120.4(5) . .
C26 C21 H21 119.8 . .
C22 C21 H21 119.8 . .
C23 C22 C21 119.0(5) . .
C23 C22 H22 120.5 . .
C21 C22 H22 120.5 . .
C22 C23 C24 122.9(5) . .
C22 C23 H23 118.6 . .
C24 C23 H23 118.6 . .
C23 C24 C25 116.4(4) . .
C23 C24 C27 122.4(4) . .
C25 C24 C27 121.2(4) . .
C26 C25 C24 120.6(5) . .
C26 C25 H25 119.7 . .
C24 C25 H25 119.7 . .
C21 C26 C25 120.7(5) . .
C21 C26 H26 119.6 . .
C25 C26 H26 119.6 . .
C32 C27 C28 115.0(4) . .
C32 C27 C24 122.9(4) . .
C28 C27 C24 122.1(4) . .
C27 C28 C29 122.2(4) . .
C27 C28 H28 118.9 . .
C29 C28 H28 118.9 . .
C30 C29 C28 122.4(4) . .
C30 C29 H29 118.8 . .
C28 C29 H29 118.8 . .
C29 C30 C31 114.7(4) . .
C29 C30 C33 123.5(4) . .
C31 C30 C33 121.7(4) . .
C32 C31 C30 123.0(4) . .
C32 C31 H31 118.5 . .
C30 C31 H31 118.5 . .
C27 C32 C31 122.5(4) . .
C27 C32 H32 118.7 . .
C31 C32 H32 118.7 . .
C34 C33 C37 115.1(4) . .
C34 C33 C30 123.5(4) . .
C37 C33 C30 121.4(4) . .
C33 C34 C35 121.2(4) . .
C33 C34 H34 119.4 . .
C35 C34 H34 119.4 . .
N8 C35 C34 122.1(4) . .
N8 C35 C38 115.3(4) . .
C34 C35 C38 122.6(4) . .
N8 C36 C37 123.1(4) . .
N8 C36 C43 115.4(4) . .
C37 C36 C43 121.4(4) . .
C36 C37 C33 121.1(4) . .
C36 C37 H37 119.4 . .
C33 C37 H37 119.4 . .
C39 C38 C42 115.1(4) . .
C39 C38 C35 123.9(4) . .
C42 C38 C35 120.9(4) . .
C40 C39 C38 120.7(4) . .
C40 C39 H39 119.6 . .
C38 C39 H39 119.6 . .
N7 C40 C39 124.2(4) . .
N7 C40 H40 117.9 . .
C39 C40 H40 117.9 . .
N7 C41 C42 124.8(5) . .
N7 C41 H41 117.6 . .
C42 C41 H41 117.6 . .
C41 C42 C38 120.4(4) . .
C41 C42 H42 119.8 . .
C38 C42 H42 119.8 . .
C47 C43 C44 116.6(4) . .
C47 C43 C36 122.1(4) . .
C44 C43 C36 121.2(4) . .
C45 C44 C43 119.8(4) . .
C45 C44 H44 120.1 . .
C43 C44 H44 120.1 . .
N9 C45 C44 124.0(4) . .
N9 C45 H45 118.0 . .
C44 C45 H45 118.0 . .
N9 C46 C47 123.5(4) . .
N9 C46 H46 118.2 . .
C47 C46 H46 118.2 . .
C43 C47 C46 119.9(4) . .
C43 C47 H47 120.1 . .
C46 C47 H47 120.1 . .
C2 N2 Cu2 179.2(4) . .
C3 N3 Cu3 177.4(4) . .
C5 N5 C9 116.3(3) . .
C5 N5 Cu1 123.8(3) . .
C9 N5 Cu1 119.7(3) . .
C10 N6 C10 117.1(4) . 2_665
C41 N7 C40 114.7(4) . .
C41 N7 Cu3 122.4(3) . .
C40 N7 Cu3 122.8(3) . .
C36 N8 C35 117.4(4) . .
C45 N9 C46 116.2(4) . .
C45 N9 Cu2 122.8(3) . 6_656
C46 N9 Cu2 121.1(3) . 6_656

loop_
_geom_bond_atom_site_label_1
_geom_bond_atom_site_label_2
_geom_bond_distance
_geom_bond_site_symmetry_2
Cu1 C2 1.836(4) .
Cu1 C1 1.885(3) .
Cu1 N5 2.105(3) .
Cu2 C3 1.861(4) .
Cu2 N2 1.911(4) .
Cu2 N9 2.099(3) 6_556
Cu3 C4 1.881(4) .
Cu3 N3 1.919(4) .
Cu3 N7 2.077(3) .
C1 C1 1.148(6) 5_665
C2 N2 1.157(5) .
C3 N3 1.156(5) .
C4 C4 1.163(8) 4_556
C5 N5 1.328(4) .
C5 C6 1.379(5) .
C5 H5 0.9300 .
C6 C7 1.381(5) .
C6 H6 0.9300 .
C7 C8 1.369(5) .
C7 C10 1.475(5) .
C8 C9 1.375(5) .
C8 H8 0.9300 .
C9 N5 1.329(5) .
C9 H9 0.9300 .
C10 N6 1.350(4) .
C10 C11 1.381(5) .
C11 C12 1.389(4) .
C11 H11 0.9300 .
C12 C11 1.389(4) 2_665
C12 C13 1.482(7) .
C13 C14 1.374(5) 2_665
C13 C14 1.374(5) .
C14 C15 1.376(5) .
C14 H14 0.9300 .
C15 C16 1.375(5) .
C15 H15 0.9300 .
C16 C15 1.375(5) 2_665
C16 C17 1.491(7) .
C17 C18 1.383(4) 2_665
C17 C18 1.383(4) .
C18 C19 1.378(5) .
C18 H18 0.9300 .
C19 C20 1.363(5) .
C19 H19 0.9300 .
C20 C19 1.363(5) 2_665
C20 H20 0.9300 .
C21 C26 1.342(7) .
C21 C22 1.380(7) .
C21 H21 0.9300 .
C22 C23 1.373(6) .
C22 H22 0.9300 .
C23 C24 1.379(6) .
C23 H23 0.9300 .
C24 C25 1.404(6) .
C24 C27 1.475(6) .
C25 C26 1.391(7) .
C25 H25 0.9300 .
C26 H26 0.9300 .
C27 C32 1.365(6) .
C27 C28 1.376(6) .
C28 C29 1.383(6) .
C28 H28 0.9300 .
C29 C30 1.368(6) .
C29 H29 0.9300 .
C30 C31 1.374(6) .
C30 C33 1.477(5) .
C31 C32 1.368(6) .
C31 H31 0.9300 .
C32 H32 0.9300 .
C33 C34 1.389(5) .
C33 C37 1.398(5) .
C34 C35 1.396(5) .
C34 H34 0.9300 .
C35 N8 1.341(5) .
C35 C38 1.489(5) .
C36 N8 1.337(5) .
C36 C37 1.374(5) .
C36 C43 1.500(6) .
C37 H37 0.9300 .
C38 C39 1.372(5) .
C38 C42 1.376(6) .
C39 C40 1.370(6) .
C39 H39 0.9300 .
C40 N7 1.325(5) .
C40 H40 0.9300 .
C41 N7 1.325(5) .
C41 C42 1.363(6) .
C41 H41 0.9300 .
C42 H42 0.9300 .
C43 C47 1.372(6) .
C43 C44 1.382(6) .
C44 C45 1.372(6) .
C44 H44 0.9300 .
C45 N9 1.324(5) .
C45 H45 0.9300 .
C46 N9 1.334(5) .
C46 C47 1.380(6) .
C46 H46 0.9300 .
C47 H47 0.9300 .
N6 C10 1.350(4) 2_665
N9 Cu2 2.099(3) 6_656

loop_
_geom_torsion_atom_site_label_1
_geom_torsion_atom_site_label_2
_geom_torsion_atom_site_label_3
_geom_torsion_atom_site_label_4
_geom_torsion
_geom_torsion_site_symmetry_1
_geom_torsion_site_symmetry_4
C2 Cu1 C1 C1 -153(4) . 5_665
N5 Cu1 C1 C1 22(5) . 5_665
C1 Cu1 C2 N2 161(4) . .
N5 Cu1 C2 N2 -14(4) . .
N2 Cu2 C3 N3 132(3) . .
N9 Cu2 C3 N3 -43(3) 6_556 .
N3 Cu3 C4 C4 -27(6) . 4_556
N7 Cu3 C4 C4 147(6) . 4_556
N5 C5 C6 C7 0.3(7) . .
C5 C6 C7 C8 0.7(6) . .
C5 C6 C7 C10 -178.8(4) . .
C6 C7 C8 C9 -0.2(7) . .
C10 C7 C8 C9 179.3(4) . .
C7 C8 C9 N5 -1.4(8) . .
C8 C7 C10 N6 157.8(4) . .
C6 C7 C10 N6 -22.7(6) . .
C8 C7 C10 C11 -22.8(7) . .
C6 C7 C10 C11 156.7(4) . .
N6 C10 C11 C12 -1.8(6) . .
C7 C10 C11 C12 178.8(3) . .
C10 C11 C12 C11 0.9(3) . 2_665
C10 C11 C12 C13 -179.1(3) . .
C11 C12 C13 C14 151.8(3) 2_665 2_665
C11 C12 C13 C14 -28.2(3) . 2_665
C11 C12 C13 C14 -28.2(3) 2_665 .
C11 C12 C13 C14 151.8(3) . .
C14 C13 C14 C15 0.7(4) 2_665 .
C12 C13 C14 C15 -179.3(4) . .
C13 C14 C15 C16 -1.3(7) . .
C14 C15 C16 C15 0.6(3) . 2_665
C14 C15 C16 C17 -179.4(3) . .
C15 C16 C17 C18 166.6(3) . 2_665
C15 C16 C17 C18 -13.4(3) 2_665 2_665
C15 C16 C17 C18 -13.4(3) . .
C15 C16 C17 C18 166.6(3) 2_665 .
C18 C17 C18 C19 -0.7(4) 2_665 .
C16 C17 C18 C19 179.3(4) . .
C17 C18 C19 C20 1.5(7) . .
C18 C19 C20 C19 -0.7(3) . 2_665
C26 C21 C22 C23 0.9(9) . .
C21 C22 C23 C24 -1.5(8) . .
C22 C23 C24 C25 1.2(7) . .
C22 C23 C24 C27 -177.9(5) . .
C23 C24 C25 C26 -0.4(8) . .
C27 C24 C25 C26 178.8(5) . .
C22 C21 C26 C25 -0.1(9) . .
C24 C25 C26 C21 -0.2(9) . .
C23 C24 C27 C32 145.2(5) . .
C25 C24 C27 C32 -33.9(7) . .
C23 C24 C27 C28 -36.0(7) . .
C25 C24 C27 C28 145.0(5) . .
C32 C27 C28 C29 -2.5(8) . .
C24 C27 C28 C29 178.6(5) . .
C27 C28 C29 C30 1.2(9) . .
C28 C29 C30 C31 0.5(8) . .
C28 C29 C30 C33 177.7(4) . .
C29 C30 C31 C32 -0.9(8) . .
C33 C30 C31 C32 -178.2(5) . .
C28 C27 C32 C31 2.1(8) . .
C24 C27 C32 C31 -179.0(5) . .
C30 C31 C32 C27 -0.5(9) . .
C29 C30 C33 C34 0.2(7) . .
C31 C30 C33 C34 177.2(4) . .
C29 C30 C33 C37 -178.2(4) . .
C31 C30 C33 C37 -1.2(6) . .
C37 C33 C34 C35 0.2(6) . .
C30 C33 C34 C35 -178.3(4) . .
C33 C34 C35 N8 -0.4(6) . .
C33 C34 C35 C38 -178.4(4) . .
N8 C36 C37 C33 2.3(6) . .
C43 C36 C37 C33 -176.5(4) . .
C34 C33 C37 C36 -1.1(6) . .
C30 C33 C37 C36 177.4(4) . .
N8 C35 C38 C39 165.9(4) . .
C34 C35 C38 C39 -16.0(7) . .
N8 C35 C38 C42 -15.3(6) . .
C34 C35 C38 C42 162.9(5) . .
C42 C38 C39 C40 0.1(7) . .
C35 C38 C39 C40 179.0(4) . .
C38 C39 C40 N7 -1.7(7) . .
N7 C41 C42 C38 -0.8(10) . .
C39 C38 C42 C41 1.0(8) . .
C35 C38 C42 C41 -177.9(5) . .
N8 C36 C43 C47 -161.8(4) . .
C37 C36 C43 C47 17.1(6) . .
N8 C36 C43 C44 18.2(6) . .
C37 C36 C43 C44 -162.9(4) . .
C47 C43 C44 C45 0.8(7) . .
C36 C43 C44 C45 -179.2(4) . .
C43 C44 C45 N9 -0.3(8) . .
C44 C43 C47 C46 -0.8(7) . .
C36 C43 C47 C46 179.2(4) . .
N9 C46 C47 C43 0.3(8) . .
Cu1 C2 N2 Cu2 125(27) . .
C3 Cu2 N2 C2 -101(29) . .
N9 Cu2 N2 C2 74(29) 6_556 .
Cu2 C3 N3 Cu3 -21(13) . .
C4 Cu3 N3 C3 33(10) . .
N7 Cu3 N3 C3 -141(10) . .
C6 C5 N5 C9 -1.8(6) . .
C6 C5 N5 Cu1 175.2(3) . .
C8 C9 N5 C5 2.4(7) . .
C8 C9 N5 Cu1 -174.8(4) . .
C2 Cu1 N5 C5 -2.6(4) . .
C1 Cu1 N5 C5 -179.9(3) . .
C2 Cu1 N5 C9 174.3(3) . .
C1 Cu1 N5 C9 -3.0(4) . .
C11 C10 N6 C10 0.9(3) . 2_665
C7 C10 N6 C10 -179.7(4) . 2_665
C42 C41 N7 C40 -0.7(9) . .
C42 C41 N7 Cu3 177.7(5) . .
C39 C40 N7 C41 2.0(7) . .
C39 C40 N7 Cu3 -176.5(3) . .
C4 Cu3 N7 C41 -5.1(5) . .
N3 Cu3 N7 C41 170.9(4) . .
C4 Cu3 N7 C40 173.2(4) . .
N3 Cu3 N7 C40 -10.8(4) . .
C37 C36 N8 C35 -2.4(6) . .
C43 C36 N8 C35 176.5(4) . .
C34 C35 N8 C36 1.5(6) . .
C38 C35 N8 C36 179.6(3) . .
C44 C45 N9 C46 -0.3(7) . .
C44 C45 N9 Cu2 179.0(4) . 6_656
C47 C46 N9 C45 0.3(7) . .
C47 C46 N9 Cu2 -179.0(4) . 6_656

loop_
_platon_squeeze_void_nr
_platon_squeeze_void_average_x
_platon_squeeze_void_average_y
_platon_squeeze_void_average_z
_platon_squeeze_void_volume
_platon_squeeze_void_count_electrons
1 0.376 0.250 0.250 134.7 21.9
2 0.876 0.250 0.750 134.7 22.2
3 0.193 0.250 0.750 19.0 6.2
4 0.693 0.250 0.250 19.0 6.2
5 0.124 0.750 0.250 134.8 21.6
6 0.624 0.750 0.750 134.7 21.5
7 0.307 0.750 0.750 19.0 6.3
8 0.807 0.750 0.250 19.0 6.4
